data_2206637
loop_
_publ_author_name
'Jones, Peter G.'
'Ku\'s, Piotr'

_publ_section_title
;
 2,2''-Bis(bromomethyl)-<i>p</i>-terphenyl
;
_journal_coeditor_code BT6714
_journal_issue 9
_journal_name_full 'Acta Crystallographica Section E'
_journal_page_first o2947
_journal_page_last o2948
_journal_paper_doi 10.1107/S1600536805025614
_journal_volume 61
_journal_year 2005
_chemical_formula_iupac 'C20 H16 Br2'
_chemical_formula_moiety 'C20 H16 Br2'
_chemical_formula_sum 'C20 H16 Br2'
_chemical_formula_weight 416.15
_chemical_name_systematic
;
2,2''-bis(bromomethyl)-p-terphenyl
;
_space_group_IT_number 2
_symmetry_cell_setting triclinic
_symmetry_space_group_name_Hall '-P 1'
_symmetry_space_group_name_H-M 'P -1'
_atom_sites_solution_hydrogens riding
_atom_sites_solution_primary Patterson
_atom_sites_solution_secondary difmap
_audit_creation_method SHELXL-97
_cell_angle_alpha 96.032(4)
_cell_angle_beta 98.347(4)
_cell_angle_gamma 96.155(4)
_cell_formula_units_Z 1
_cell_length_a 4.4286(4)
_cell_length_b 7.4756(6)
_cell_length_c 12.4664(12)
_cell_measurement_reflns_used 4465
_cell_measurement_temperature 133(2)
_cell_measurement_theta_max 30.4
_cell_measurement_theta_min 2.7
_cell_volume 402.93(6)
_computing_cell_refinement 'SAINT (Bruker, 1998)'
_computing_data_collection 'SMART (Bruker, 1998)'
_computing_data_reduction SAINT
_computing_molecular_graphics 'XP (Siemens, 1994)'
_computing_publication_material SHELXL97
_computing_structure_refinement 'SHELXL97 (Sheldrick, 1997)'
_computing_structure_solution 'SHELXS97 (Sheldrick, 1990)'
_diffrn_ambient_temperature 133(2)
_diffrn_detector_area_resol_mean 8.192
_diffrn_measured_fraction_theta_full 0.992
_diffrn_measured_fraction_theta_max 0.992
_diffrn_measurement_device_type 'Bruker SMART 1000 CCD'
_diffrn_measurement_method '\w and \f'
_diffrn_radiation_monochromator graphite
_diffrn_radiation_source 'fine-focus sealed tube'
_diffrn_radiation_type MoK\a
_diffrn_radiation_wavelength 0.71073
_diffrn_reflns_av_R_equivalents 0.0258
_diffrn_reflns_av_sigmaI/netI 0.0308
_diffrn_reflns_limit_h_max 6
_diffrn_reflns_limit_h_min -6
_diffrn_reflns_limit_k_max 10
_diffrn_reflns_limit_k_min -10
_diffrn_reflns_limit_l_max 17
_diffrn_reflns_limit_l_min -17
_diffrn_reflns_number 8315
_diffrn_reflns_theta_full 30.00
_diffrn_reflns_theta_max 30.03
_diffrn_reflns_theta_min 1.66
_exptl_absorpt_coefficient_mu 5.023
_exptl_absorpt_correction_T_max 0.704
_exptl_absorpt_correction_T_min 0.488
_exptl_absorpt_correction_type multi-scan
_exptl_absorpt_process_details '(SADABS; Bruker, 1998)'
_exptl_crystal_colour colourless
_exptl_crystal_density_diffrn 1.715
_exptl_crystal_density_method 'not measured'
_exptl_crystal_description 'rectangular prism'
_exptl_crystal_F_000 206
_exptl_crystal_size_max 0.25
_exptl_crystal_size_mid 0.10
_exptl_crystal_size_min 0.07
_refine_diff_density_max 0.631
_refine_diff_density_min -0.329
_refine_ls_extinction_method none
_refine_ls_goodness_of_fit_ref 1.022
_refine_ls_hydrogen_treatment constr
_refine_ls_matrix_type full
_refine_ls_number_parameters 100
_refine_ls_number_reflns 2348
_refine_ls_number_restraints 0
_refine_ls_restrained_S_all 1.022
_refine_ls_R_factor_all 0.0317
_refine_ls_R_factor_gt 0.0246
_refine_ls_shift/su_max 0.000
_refine_ls_shift/su_mean 0.000
_refine_ls_structure_factor_coef Fsqd
_refine_ls_weighting_details 'calc w = 1/[\s^2^(Fo^2^)+(0.032P)^2^] where P = (Fo^2^+2Fc^2^)/3'
_refine_ls_weighting_scheme calc
_refine_ls_wR_factor_gt 0.0554
_refine_ls_wR_factor_ref 0.0573
_reflns_number_gt 2056
_reflns_number_total 2348
_reflns_threshold_expression I>2\s(I)
_cod_data_source_file bt6714.cif
_cod_data_source_block I
_cod_database_code 2206637
_cod_database_fobs_code 2206637

loop_
_symmetry_equiv_pos_as_xyz
'x, y, z'
'-x, -y, -z'

loop_
_atom_site_label
_atom_site_fract_x
_atom_site_fract_y
_atom_site_fract_z
_atom_site_U_iso_or_equiv
_atom_site_adp_type
_atom_site_calc_flag
_atom_site_refinement_flags
_atom_site_occupancy
_atom_site_type_symbol
Br 0.25108(4) 0.34454(2) 0.100201(14) 0.02420(7) Uani d . 1 Br
C1 0.5066(4) 0.3147(2) 0.48155(14) 0.0205(3) Uani d . 1 C
H1 0.5108 0.1876 0.4682 0.025 Uiso calc R 1 H
C2 0.5393(4) 0.4203(2) 0.39786(13) 0.0210(4) Uani d . 1 C
H2 0.5667 0.3648 0.3284 0.025 Uiso calc R 1 H
C3 0.5324(4) 0.6086(2) 0.41475(13) 0.0185(3) Uani d . 1 C
C4 0.5764(4) 0.7268(2) 0.32756(13) 0.0179(3) Uani d . 1 C
C5 0.3932(4) 0.6977(2) 0.22374(13) 0.0173(3) Uani d . 1 C
C6 0.4493(4) 0.8159(2) 0.14722(14) 0.0208(3) Uani d . 1 C
H6 0.3256 0.7964 0.0771 0.025 Uiso calc R 1 H
C7 0.6806(4) 0.9607(2) 0.17112(15) 0.0240(4) Uani d . 1 C
H7 0.7165 1.0387 0.1176 0.029 Uiso calc R 1 H
C8 0.8594(5) 0.9909(2) 0.27374(16) 0.0252(4) Uani d . 1 C
H8 1.0179 1.0903 0.2912 0.030 Uiso calc R 1 H
C9 0.8057(4) 0.8749(2) 0.35103(14) 0.0225(4) Uani d . 1 C
H9 0.9278 0.8971 0.4214 0.027 Uiso calc R 1 H
C10 0.1314(4) 0.5490(2) 0.19254(14) 0.0196(3) Uani d . 1 C
H10A -0.0464 0.5961 0.1521 0.024 Uiso calc R 1 H
H10B 0.0685 0.5057 0.2593 0.024 Uiso calc R 1 H

loop_
_atom_site_aniso_label
_atom_site_aniso_U_11
_atom_site_aniso_U_22
_atom_site_aniso_U_33
_atom_site_aniso_U_12
_atom_site_aniso_U_13
_atom_site_aniso_U_23
Br 0.02757(12) 0.02080(10) 0.02267(10) 0.00043(7) 0.00274(7) -0.00022(6)
C1 0.0259(10) 0.0172(8) 0.0187(8) 0.0053(7) 0.0032(6) 0.0016(6)
C2 0.0265(10) 0.0219(8) 0.0150(8) 0.0065(7) 0.0036(6) 0.0006(6)
C3 0.0190(9) 0.0206(8) 0.0163(7) 0.0040(6) 0.0020(6) 0.0037(6)
C4 0.0201(9) 0.0175(8) 0.0176(7) 0.0057(6) 0.0044(6) 0.0030(6)
C5 0.0178(9) 0.0176(8) 0.0176(8) 0.0054(6) 0.0046(6) 0.0022(6)
C6 0.0230(10) 0.0221(8) 0.0183(8) 0.0054(7) 0.0026(6) 0.0052(6)
C7 0.0280(11) 0.0197(8) 0.0276(9) 0.0051(7) 0.0092(7) 0.0086(7)
C8 0.0258(11) 0.0187(8) 0.0298(9) -0.0013(7) 0.0040(7) 0.0013(7)
C9 0.0246(10) 0.0214(9) 0.0200(8) 0.0027(7) 0.0010(7) -0.0004(7)
C10 0.0191(9) 0.0213(8) 0.0186(8) 0.0028(6) 0.0030(6) 0.0025(6)

loop_
_atom_type_symbol
_atom_type_description
_atom_type_scat_dispersion_real
_atom_type_scat_dispersion_imag
_atom_type_scat_source
C C 0.0033 0.0016 'International Tables Vol C Tables 4.2.6.8 and 6.1.1.4'
H H 0.0000 0.0000 'International Tables Vol C Tables 4.2.6.8 and 6.1.1.4'
Br Br -0.2901 2.4595 'International Tables Vol C Tables 4.2.6.8 and 6.1.1.4'

loop_
_geom_angle_atom_site_label_1
_geom_angle_atom_site_label_2
_geom_angle_atom_site_label_3
_geom_angle_site_symmetry_1
_geom_angle_site_symmetry_3
_geom_angle
C2 C1 C3 . 2_666 121.42(16)
C1 C2 C3 . . 120.71(15)
C1 C3 C2 2_666 . 117.87(15)
C1 C3 C4 2_666 . 120.05(15)
C2 C3 C4 . . 122.04(15)
C9 C4 C5 . . 118.65(15)
C9 C4 C3 . . 118.39(15)
C5 C4 C3 . . 122.95(16)
C6 C5 C4 . . 119.13(16)
C6 C5 C10 . . 118.04(15)
C4 C5 C10 . . 122.79(15)
C7 C6 C5 . . 121.58(16)
C6 C7 C8 . . 119.43(16)
C7 C8 C9 . . 119.70(17)
C8 C9 C4 . . 121.50(17)
C5 C10 Br . . 110.67(12)
C2 C1 H1 . . 119.3
C3 C1 H1 2_666 . 119.3
C1 C2 H2 . . 119.6
C3 C2 H2 . . 119.6
C7 C6 H6 . . 119.2
C5 C6 H6 . . 119.2
C6 C7 H7 . . 120.3
C8 C7 H7 . . 120.3
C7 C8 H8 . . 120.2
C9 C8 H8 . . 120.2
C8 C9 H9 . . 119.2
C4 C9 H9 . . 119.2
C5 C10 H10A . . 109.5
Br C10 H10A . . 109.5
C5 C10 H10B . . 109.5
Br C10 H10B . . 109.5
H10A C10 H10B . . 108.1

loop_
_geom_bond_atom_site_label_1
_geom_bond_atom_site_label_2
_geom_bond_site_symmetry_2
_geom_bond_distance
Br C10 . 1.9806(17)
C1 C2 . 1.388(2)
C1 C3 2_666 1.400(2)
C2 C3 . 1.405(2)
C3 C4 . 1.492(2)
C4 C9 . 1.395(2)
C4 C5 . 1.407(2)
C5 C6 . 1.397(2)
C5 C10 . 1.494(2)
C6 C7 . 1.384(3)
C7 C8 . 1.386(3)
C8 C9 . 1.391(3)
C1 H1 . 0.9500
C2 H2 . 0.9500
C6 H6 . 0.9500
C7 H7 . 0.9500
C8 H8 . 0.9500
C9 H9 . 0.9500
C10 H10A . 0.9900
C10 H10B . 0.9900

loop_
_geom_hbond_atom_site_label_D
_geom_hbond_atom_site_label_H
_geom_hbond_atom_site_label_A
_geom_hbond_site_symmetry_A
_geom_hbond_distance_DH
_geom_hbond_distance_HA
_geom_hbond_distance_DA
_geom_hbond_angle_DHA
C6 H6 Br 2_565 0.95 3.13 4.0272(18) 158
C7 H7 Br 1_665 0.95 3.16 3.8764(18) 134

loop_
_geom_torsion_atom_site_label_1
_geom_torsion_atom_site_label_2
_geom_torsion_atom_site_label_3
_geom_torsion_atom_site_label_4
_geom_torsion_site_symmetry_1
_geom_torsion_site_symmetry_4
_geom_torsion
C3 C1 C2 C3 2_666 . -0.4(3)
C1 C2 C3 C1 . 2_666 0.4(3)
C1 C2 C3 C4 . . 178.10(17)
C1 C3 C4 C9 2_666 . 52.3(2)
C2 C3 C4 C9 . . -125.40(19)
C1 C3 C4 C5 2_666 . -126.36(19)
C2 C3 C4 C5 . . 55.9(3)
C9 C4 C5 C6 . . 0.9(2)
C3 C4 C5 C6 . . 179.58(16)
C9 C4 C5 C10 . . -176.70(16)
C3 C4 C5 C10 . . 2.0(3)
C4 C5 C6 C7 . . 0.0(3)
C10 C5 C6 C7 . . 177.77(16)
C5 C6 C7 C8 . . -0.7(3)
C6 C7 C8 C9 . . 0.4(3)
C7 C8 C9 C4 . . 0.6(3)
C5 C4 C9 C8 . . -1.2(3)
C3 C4 C9 C8 . . -179.95(16)
C6 C5 C10 Br . . 79.98(17)
C4 C5 C10 Br . . -102.37(16)
